data_4002473
loop_
_publ_author_name
'Cascales, C.'
'Fernandez-Diaz, M.T.'
'Monge, M.A.'
'Bucio, L.'

_publ_section_title
;
 Crystal structure and low-temperature magnetic ordering in rare earth
 iron germanates R Fe Ge2 O7, R = Y, Pr, Dy, Tm and Yb
;
_journal_name_full 'Chemistry of Materials (1,1989-)'
_journal_page_first 1995
_journal_page_last 2003
_journal_volume 14
_journal_year 2002
_chemical_formula_sum 'Fe Ge2 O7 Y'
_chemical_name_systematic 'Y Fe (Ge2 O7)'
_space_group_IT_number 11
_symmetry_space_group_name_Hall '-P 2yb'
_symmetry_space_group_name_H-M 'P 1 21/m 1'
_cell_angle_alpha 90
_cell_angle_beta 100.741
_cell_angle_gamma 90
_cell_formula_units_Z 4
_cell_length_a 9.6544
_cell_length_b 8.5207
_cell_length_c 6.6737
_cell_volume 539.375
_citation_journal_id_ASTM CMATEX
_cod_data_source_file Cascales_CMATEX_2002_1118.cif
_cod_data_source_block Fe1Ge2O7Y1
_cod_original_formula_sum 'Fe1 Ge2 O7 Y1'
_cod_database_code 4002473

loop_
_symmetry_equiv_pos_as_xyz
x,y,z
-x,y+1/2,-z
-x,-y,-z
x,-y-1/2,z

loop_
_atom_site_label
_atom_site_type_symbol
_atom_site_fract_x
_atom_site_fract_y
_atom_site_fract_z
_atom_site_occupancy
_atom_site_U_iso_or_equiv
Y1 Y+3 0.755 0.5459 0.7501 1 0.0
Ge2 Ge+4 0.554 0.25 0.491 1 0.0
Ge3 Ge+4 0.948 0.25 0.033 1 0.0
O1 O-2 0.647 0.418 0.484 1 0.0
O4 O-2 0.5849 0.25 0.754 1 0.0
Ge4 Ge+4 0.033 0.25 0.547 1 0.0
O8 O-2 0.382 0.25 0.361 1 0.0
O9 O-2 0.617 0.25 0.147 1 0.0
Ge1 Ge+4 0.525 0.75 0.055 1 0.0
O7 O-2 0.137 0.076 0.553 1 0.0
O3 O-2 0.946 0.25 0.748 1 0.0
Fe1 Fe+3 0.749 0.4503 0.25 1 0.0
O2 O-2 0.886 0.25 0.346 1 0.0
O5 O-2 0.861 0.067 0.038 1 0.0
O10 O-2 0.634 0.599 0.044 1 0.0
O6 O-2 0.124 0.25 0.158 1 0.0
